data_4033594
loop_
_publ_author_name
'Simeth, Nadja A.'
'Bellisario, Alfredo'
'Crespi, Stefano'
'Fagnoni, Maurizio'
'K\"onig, Burkhard'

_publ_section_title
;
 Substituent Effects on 3-Arylazoindole Photoswitches.
;
_journal_issue 11
_journal_name_full 'The Journal of organic chemistry'
_journal_page_first 6565
_journal_page_last 6575
_journal_paper_doi 10.1021/acs.joc.8b02973
_journal_volume 84
_journal_year 2019
_chemical_formula_moiety 'C14 H10 F N3'
_chemical_formula_sum 'C14 H10 F N3'
_chemical_formula_weight 239.25
_space_group_crystal_system triclinic
_space_group_IT_number 2
_space_group_name_Hall '-P 1'
_space_group_name_H-M_alt 'P -1'
_symmetry_space_group_name_Hall '-P 1'
_symmetry_space_group_name_H-M 'P -1'
_atom_sites_solution_hydrogens geom
_atom_sites_solution_primary dual
_audit_creation_date 2017-11-06
_audit_creation_method
;
Olex2 1.2-alpha
(compiled 2017.08.10 svn.r3458 for OlexSys, GUI svn.r5381)
;
_cell_angle_alpha 91.900(3)
_cell_angle_beta 90.732(3)
_cell_angle_gamma 101.377(3)
_cell_formula_units_Z 4
_cell_length_a 7.4944(3)
_cell_length_b 11.0027(4)
_cell_length_c 14.0513(5)
_cell_measurement_reflns_used 12414
_cell_measurement_temperature 122.99(10)
_cell_measurement_theta_max 76.4150
_cell_measurement_theta_min 4.0490
_cell_volume 1135.04(7)
_computing_cell_refinement 'CrysAlisPro 1.171.38.46 (Rigaku OD, 2015)'
_computing_data_collection 'CrysAlisPro 1.171.38.46 (Rigaku OD, 2015)'
_computing_data_reduction 'CrysAlisPro 1.171.38.46 (Rigaku OD, 2015)'
_computing_molecular_graphics 'Olex2 (Dolomanov et al., 2009)'
_computing_publication_material 'Olex2 (Dolomanov et al., 2009)'
_computing_structure_refinement 'ShelXL (Sheldrick, 2015)'
_computing_structure_solution 'ShelXT (Sheldrick, 2015)'
_diffrn_ambient_environment N~2~
_diffrn_ambient_temperature 122.99(10)
_diffrn_detector 'CCD plate'
_diffrn_detector_area_resol_mean 10.3546
_diffrn_detector_type Atlas
_diffrn_measured_fraction_theta_full 1.000
_diffrn_measured_fraction_theta_max 0.990
_diffrn_measurement_details
;
List of Runs (angles in degrees, time in seconds):

  # Type    Start    End  Width  t~exp~   \w     \q     \k     \f   Frames
--------------------------------------------------------------------------
  1  \w     -3.00  24.00   1.00    2.00    --   36.00  96.00 171.89   27
  2  \w    -74.00  35.00   1.00    2.00    --  -41.23  77.00  90.00  109
  3  \w   -116.00 -17.00   1.00    2.00    --  -41.23 -37.00  30.00   99
  4  \w    -97.00  -2.00   1.00    2.00    --  -41.23 125.00 120.00   95
  5  \w      2.00  97.00   1.00    2.00    --   41.23-125.00 -60.00   95
  6  \w     13.00 114.00   1.00    2.00    --   41.23  57.00-180.00  101
  7  \w      9.00  35.00   1.00    2.00    --   44.00  86.00 -95.01   26
  8  \w     15.00  46.00   1.00    2.00    --   48.00  80.00  -9.02   31
  9  \w     18.00  46.00   1.00    2.00    --   52.00  81.00 143.85   28
 10  \w     18.00  45.00   1.00    2.00    --   52.00  82.00  48.58   27
 11  \w     23.00 132.00   1.00    2.00    --   56.00  77.00 -82.34  109
 12  \w     27.00 136.00   1.00    2.00    --   60.00  77.00 112.27  109
 13  \w     31.00 140.00   1.00    2.00    --   64.00  77.00-132.82  109
 14  \w     32.00 140.00   1.00    2.00    --   64.00  76.00 -28.54  108
 15  \w     32.00 140.00   1.00    2.00    --   64.00  76.00-170.63  108
 16  \w     35.00 144.00   1.00    2.00    --   68.00  77.00 151.15  109
 17  \w     35.00 144.00   1.00    2.00    --   68.00  77.00 125.07  109
 18  \w     36.00 143.00   1.00    2.00    --   68.00  75.00  60.89  107
 19  \w     41.00 146.00   1.00    2.00    --   72.00  70.00 -60.37  105
 20  \w     40.00 147.00   1.00    2.00    --   72.00  75.00   2.13  107
 21  \w     52.00 158.00   1.00   10.00    --   84.00  74.00-178.83  106
 22  \w     79.00 158.00   1.00   10.00    --  112.00  77.00   0.00   79
 23  \w     40.00 141.00   1.00   10.00    --  112.00 -61.00  90.00  101
 24  \w     83.00 158.00   1.00   10.00    --  112.00  61.00   0.00   75
 25  \w     36.00 145.00   1.00   10.00    --  112.00 -77.00 -90.00  109
 26  \w     36.00 116.00   1.00   10.00    --  112.00-111.00  90.00   80
 27  \w     79.00 158.00   1.00   10.00    --  112.00  77.00 -90.00   79
 28  \w     86.00 158.00   1.00   10.00    --  112.00  45.00-180.00   72
 29  \w     79.00 158.00   1.00   10.00    --  112.00  77.00-150.00   79
 30  \w     79.00 146.00   1.00   10.00    --  112.00  77.00  60.00   67
 31  \w     37.00  77.00   1.00   10.00    --  112.00-111.00-120.00   40
 32  \w     84.00 142.00   1.00   10.00    --  112.00  61.00 120.00   58
 33  \w    128.00 153.00   1.00   10.00    --  112.00  77.00 -60.00   25
 34  \w     39.00  64.00   1.00   10.00    --  112.00 -45.00   0.00   25
 35  \w     38.00  68.00   1.00   10.00    --  112.00 -30.00 120.00   30
 36  \w     83.00 153.00   1.00   10.00    --  112.00  61.00  30.00   70
 37  \w     37.00  68.00   1.00   10.00    --  112.00 -30.00-120.00   31
 38  \w     93.00 157.00   1.00   10.00    --  112.00  61.00  90.00   64
 39  \w    130.00 158.00   1.00   10.00    --  112.00  77.00-120.00   28
 40  \w     79.00 105.00   1.00   10.00    --  112.00  77.00 -60.00   26
 41  \w     39.00  67.00   1.00   10.00    --  112.00 -45.00  90.00   28
 42  \w     79.00 121.00   1.00   10.00    --  112.00  77.00-120.00   42
 43  \w     83.00 116.00   1.00   10.00    --  112.00-111.00 -60.00   33
 44  \w     80.00 116.00   1.00   10.00    --  112.00-111.00-120.00   36
 45  \w     37.00  63.00   1.00   10.00    --  112.00-111.00 -60.00   26
 46  \w     80.00 109.00   1.00   10.00    --  112.00  77.00 120.00   29
 47  \w    127.00 157.00   1.00   10.00    --  112.00  77.00 120.00   30
 48  \w     81.00 157.00   1.00   10.00    --  112.00  77.00 -30.00   76
 49  \w     34.00  95.00   1.00   10.00    --  112.00 -94.00-120.00   61
 50  \w     79.00 105.00   1.00   10.00    --  112.00  77.00 150.00   26
 51  \w    120.00 146.00   1.00   10.00    --  112.00  77.00 150.00   26
 52  \w     79.00 116.00   1.00   10.00    --  112.00-111.00-180.00   37
 53  \w     41.00  67.00   1.00   10.00    --  112.00-111.00-180.00   26
 54  \w     71.00 115.00   1.00   10.00    --  112.00-111.00 120.00   44
 55  \w    132.00 158.00   1.00   10.00    --  112.00  77.00  30.00   26
 56  \w     87.00 113.00   1.00   10.00    --  112.00  61.00-150.00   26
 57  \w     79.00 105.00   1.00   10.00    --  112.00  77.00  30.00   26
 58  \w     36.00  68.00   1.00   10.00    --  112.00-111.00 120.00   32
 59  \w    122.00 155.00   1.00   10.00    --  112.00  61.00  60.00   33
 60  \w    128.00 156.00   1.00   10.00    --  112.00  77.00-180.00   28
 61  \w     84.00 118.00   1.00   10.00    --  112.00  61.00  60.00   34
 62  \w     86.00 114.00   1.00   10.00    --  112.00  61.00 -30.00   28
 63  \w    125.00 151.00   1.00   10.00    --  112.00  61.00-150.00   26
 64  \w     87.00 149.00   1.00   10.00    --  112.00  61.00 -60.00   62
 65  \w     79.00 105.00   1.00   10.00    --  112.00  77.00-180.00   26
 66  \w     84.00 110.00   1.00   10.00    --  112.00  61.00 -90.00   26
 67  \w     49.00 112.00   1.00   10.00    --  112.00-111.00   0.00   63
 68  \w    116.00 147.00   1.00   10.00    --  112.00  61.00-120.00   31
 69  \w     41.00  67.00   1.00   10.00    --  112.00 -30.00 -60.00   26
 70  \w     84.00 111.00   1.00   10.00    --  112.00  61.00-120.00   27
 71  \w     39.00  64.00   1.00   10.00    --  112.00 -45.00-150.00   25
 72  \w     54.00  80.00   1.00   10.00    --  112.00-111.00  30.00   26
 73  \w     88.00 114.00   1.00   10.00    --  112.00-111.00  30.00   26
 74  \w     37.00  62.00   1.00   10.00    --  112.00 -30.00 -30.00   25
 75  \w     36.00  62.00   1.00   10.00    --  112.00 -30.00 -90.00   26
;
_diffrn_measurement_device 'four-circle diffractometer'
_diffrn_measurement_device_type 'SuperNova, Single source at offset, Atlas'
_diffrn_measurement_method '\w scans'
_diffrn_orient_matrix_type 'CrysAlisPro convention (1999,Acta A55,543-557)'
_diffrn_orient_matrix_UB_11 0.1191073000
_diffrn_orient_matrix_UB_12 -0.0137968000
_diffrn_orient_matrix_UB_13 -0.0867112000
_diffrn_orient_matrix_UB_21 -0.1366430000
_diffrn_orient_matrix_UB_22 -0.1174123000
_diffrn_orient_matrix_UB_23 -0.0342428000
_diffrn_orient_matrix_UB_31 -0.1054814000
_diffrn_orient_matrix_UB_32 0.0803088000
_diffrn_orient_matrix_UB_33 -0.0578536000
_diffrn_radiation_monochromator mirror
_diffrn_radiation_probe x-ray
_diffrn_radiation_type CuK\a
_diffrn_radiation_wavelength 1.54184
_diffrn_reflns_av_R_equivalents 0.0528
_diffrn_reflns_av_unetI/netI 0.0291
_diffrn_reflns_Laue_measured_fraction_full 1.000
_diffrn_reflns_Laue_measured_fraction_max 0.990
_diffrn_reflns_limit_h_max 9
_diffrn_reflns_limit_h_min -9
_diffrn_reflns_limit_k_max 13
_diffrn_reflns_limit_k_min -13
_diffrn_reflns_limit_l_max 17
_diffrn_reflns_limit_l_min -17
_diffrn_reflns_number 27447
_diffrn_reflns_point_group_measured_fraction_full 1.000
_diffrn_reflns_point_group_measured_fraction_max 0.990
_diffrn_reflns_theta_full 67.684
_diffrn_reflns_theta_max 76.550
_diffrn_reflns_theta_min 4.101
_diffrn_source 'micro-focus sealed X-ray tube'
_diffrn_source_type 'SuperNova (Cu) X-ray Source'
_exptl_absorpt_coefficient_mu 0.804
_exptl_absorpt_correction_T_max 1.000
_exptl_absorpt_correction_T_min 0.633
_exptl_absorpt_correction_type gaussian
_exptl_absorpt_process_details
;
CrysAlisPro 1.171.38.46 (Rigaku Oxford Diffraction, 2015)
Numerical absorption correction based on gaussian integration over
            a multifaceted crystal model
Empirical absorption correction using spherical harmonics,
 implemented in SCALE3 ABSPACK scaling algorithm.
;
_exptl_crystal_colour 'clear intense brown'
_exptl_crystal_density_diffrn 1.400
_exptl_crystal_description prism
_exptl_crystal_F_000 496
_exptl_crystal_size_max 0.233
_exptl_crystal_size_mid 0.2
_exptl_crystal_size_min 0.138
_refine_diff_density_max 0.243
_refine_diff_density_min -0.242
_refine_diff_density_rms 0.048
_refine_ls_extinction_method none
_refine_ls_goodness_of_fit_ref 1.065
_refine_ls_hydrogen_treatment constr
_refine_ls_matrix_type full
_refine_ls_number_parameters 325
_refine_ls_number_reflns 4724
_refine_ls_number_restraints 0
_refine_ls_restrained_S_all 1.065
_refine_ls_R_factor_all 0.0468
_refine_ls_R_factor_gt 0.0410
_refine_ls_shift/su_max 0.001
_refine_ls_shift/su_mean 0.000
_refine_ls_structure_factor_coef Fsqd
_refine_ls_weighting_details 'w=1/[\s^2^(Fo^2^)+(0.0668P)^2^+0.2555P] where P=(Fo^2^+2Fc^2^)/3'
_refine_ls_weighting_scheme calc
_refine_ls_wR_factor_gt 0.1126
_refine_ls_wR_factor_ref 0.1177
_reflns_Friedel_coverage 0.000
_reflns_number_gt 4186
_reflns_number_total 4724
_reflns_threshold_expression 'I > 2\s(I)'
_cod_data_source_file jo8b02973_si_005.cif
_cod_data_source_block q152
_cod_depositor_comments 'Adding full bibliography for 4033594--4033599.cif.'
_cod_database_code 4033594
_shelx_shelxl_version_number 2016/6
_chemical_oxdiff_formula 'C14 H10 F N3'
_chemical_oxdiff_usercomment Simeth_Koenig_oF
_shelx_space_group_comment
;
The symmetry employed for this shelxl refinement is uniquely defined
by the following loop, which should always be used as a source of
symmetry information in preference to the above space-group names.
They are only intended as comments.
;
_shelx_estimated_absorpt_t_max 0.897
_shelx_estimated_absorpt_t_min 0.835
_reflns_odcompleteness_completeness 99.91
_reflns_odcompleteness_iscentric 1
_reflns_odcompleteness_theta 74.33
_olex2_refinement_description
;
1. Fixed Uiso
 At 1.2 times of:
  All C(H) groups, All N(H) groups
2.a Aromatic/amide H refined with riding coordinates:
 N3(H3), N6(H6), C13(H13), C14(H14), C23(H23), C12(H12), C2(H2), C10(H10),
 C11(H11), C16(H16), C28(H28), C3(H3A), C24(H24), C26(H26), C5(H5), C25(H25),
 C17(H17), C19(H19), C4(H4), C18(H18)
;
_olex2_date_sample_data_collection 2017-11-02
_olex2_submission_special_instructions 'No special instructions were received'
_oxdiff_exptl_absorpt_empirical_details
;
Empirical correction (ABSPACK) includes:
- Absorption correction using spherical harmonics
- Frame scaling
;
_oxdiff_exptl_absorpt_empirical_full_max 2.636
_oxdiff_exptl_absorpt_empirical_full_min 0.453

loop_
_space_group_symop_operation_xyz
'x, y, z'
'-x, -y, -z'

loop_
_atom_site_label
_atom_site_type_symbol
_atom_site_fract_x
_atom_site_fract_y
_atom_site_fract_z
_atom_site_U_iso_or_equiv
_atom_site_adp_type
_atom_site_occupancy
_atom_site_site_symmetry_order
_atom_site_calc_flag
_atom_site_refinement_flags_posn
F1 F 0.36991(12) 0.17509(9) -0.00862(7) 0.0412(2) Uani 1 1 d .
F2 F 0.70075(12) 1.01286(9) 0.23341(7) 0.0419(2) Uani 1 1 d .
N4 N 0.82734(14) 0.89678(10) 0.37778(8) 0.0256(2) Uani 1 1 d .
N1 N 0.54472(14) 0.39044(10) 0.07959(8) 0.0262(2) Uani 1 1 d .
N3 N 0.53247(14) 0.72687(10) 0.26391(8) 0.0279(2) Uani 1 1 d .
H3 H 0.562701 0.795354 0.296805 0.033 Uiso 1 1 calc R
N2 N 0.64121(14) 0.49337(10) 0.10803(8) 0.0260(2) Uani 1 1 d .
N5 N 0.89961(14) 0.81893(10) 0.42129(8) 0.0268(2) Uani 1 1 d .
N6 N 0.70472(17) 0.59213(11) 0.58205(9) 0.0336(3) Uani 1 1 d .
H6 H 0.708478 0.528337 0.615201 0.040 Uiso 1 1 calc R
C8 C 0.36643(16) 0.54961(11) 0.19744(9) 0.0238(2) Uani 1 1 d .
C9 C 0.36090(16) 0.65212(11) 0.25978(9) 0.0251(3) Uani 1 1 d .
C7 C 0.55191(16) 0.56596(12) 0.16546(9) 0.0246(2) Uani 1 1 d .
C22 C 0.60420(16) 0.75077(12) 0.51487(9) 0.0251(3) Uani 1 1 d .
C13 C 0.20670(17) 0.46145(12) 0.17900(9) 0.0264(3) Uani 1 1 d .
H13 H 0.206116 0.394361 0.136879 0.032 Uiso 1 1 calc R
C1 C 0.64604(17) 0.31786(12) 0.02413(9) 0.0259(3) Uani 1 1 d .
C14 C 0.64552(17) 0.67522(12) 0.20796(9) 0.0272(3) Uani 1 1 d .
H14 H 0.768075 0.708505 0.199464 0.033 Uiso 1 1 calc R
C23 C 0.48319(18) 0.83065(12) 0.50288(9) 0.0278(3) Uani 1 1 d .
H23 H 0.507963 0.894696 0.460494 0.033 Uiso 1 1 calc R
C12 C 0.04945(17) 0.47629(13) 0.22487(9) 0.0286(3) Uani 1 1 d .
H12 H -0.057375 0.418023 0.213506 0.034 Uiso 1 1 calc R
C15 C 0.95339(18) 0.97648(12) 0.32130(9) 0.0269(3) Uani 1 1 d .
C21 C 0.78419(17) 0.74454(12) 0.48090(9) 0.0266(3) Uani 1 1 d .
C27 C 0.56180(18) 0.65392(12) 0.57935(9) 0.0289(3) Uani 1 1 d .
C2 C 0.83416(18) 0.34930(13) 0.01072(9) 0.0282(3) Uani 1 1 d .
H2 H 0.900118 0.423094 0.037824 0.034 Uiso 1 1 calc R
C10 C 0.20279(17) 0.66749(12) 0.30619(9) 0.0281(3) Uani 1 1 d .
H10 H 0.201603 0.735224 0.347398 0.034 Uiso 1 1 calc R
C11 C 0.04816(17) 0.57757(13) 0.28818(10) 0.0292(3) Uani 1 1 d .
H11 H -0.059092 0.584271 0.318653 0.035 Uiso 1 1 calc R
C16 C 1.14238(18) 1.00259(12) 0.33660(10) 0.0298(3) Uani 1 1 d .
H16 H 1.193057 0.965716 0.386080 0.036 Uiso 1 1 calc R
C28 C 0.83787(19) 0.64686(13) 0.52482(10) 0.0319(3) Uani 1 1 d .
H28 H 0.948756 0.622526 0.516280 0.038 Uiso 1 1 calc R
C3 C 0.92336(19) 0.27220(14) -0.04225(10) 0.0330(3) Uani 1 1 d .
H3A H 1.048430 0.294102 -0.050326 0.040 Uiso 1 1 calc R
C6 C 0.55240(19) 0.20716(13) -0.01867(10) 0.0310(3) Uani 1 1 d .
C24 C 0.32557(18) 0.81293(14) 0.55518(10) 0.0330(3) Uani 1 1 d .
H24 H 0.244272 0.865948 0.547819 0.040 Uiso 1 1 calc R
C20 C 0.88338(19) 1.03618(13) 0.24831(10) 0.0315(3) Uani 1 1 d .
C26 C 0.40283(19) 0.63548(14) 0.63181(10) 0.0339(3) Uani 1 1 d .
H26 H 0.376319 0.571061 0.673781 0.041 Uiso 1 1 calc R
C5 C 0.6385(2) 0.12898(14) -0.07209(11) 0.0376(3) Uani 1 1 d .
H5 H 0.572450 0.055718 -0.099975 0.045 Uiso 1 1 calc R
C25 C 0.28621(19) 0.71651(15) 0.61907(10) 0.0361(3) Uani 1 1 d .
H25 H 0.179515 0.706960 0.653524 0.043 Uiso 1 1 calc R
C17 C 1.2544(2) 1.08276(13) 0.27879(11) 0.0355(3) Uani 1 1 d .
H17 H 1.379761 1.098966 0.289238 0.043 Uiso 1 1 calc R
C19 C 0.9927(2) 1.11602(14) 0.18965(11) 0.0385(3) Uani 1 1 d .
H19 H 0.942095 1.153704 0.140628 0.046 Uiso 1 1 calc R
C4 C 0.8256(2) 0.16184(15) -0.08341(10) 0.0380(3) Uani 1 1 d .
H4 H 0.885829 0.109827 -0.118659 0.046 Uiso 1 1 calc R
C18 C 1.1799(2) 1.13899(13) 0.20527(11) 0.0386(3) Uani 1 1 d .
H18 H 1.255744 1.192298 0.166265 0.046 Uiso 1 1 calc R

loop_
_atom_site_aniso_label
_atom_site_aniso_U_11
_atom_site_aniso_U_22
_atom_site_aniso_U_33
_atom_site_aniso_U_23
_atom_site_aniso_U_13
_atom_site_aniso_U_12
F1 0.0344(4) 0.0393(5) 0.0454(5) -0.0059(4) 0.0096(4) -0.0033(4)
F2 0.0360(5) 0.0449(5) 0.0467(5) 0.0108(4) -0.0015(4) 0.0118(4)
N4 0.0246(5) 0.0240(5) 0.0280(5) 0.0003(4) 0.0036(4) 0.0046(4)
N1 0.0263(5) 0.0276(5) 0.0258(5) 0.0010(4) 0.0038(4) 0.0077(4)
N3 0.0246(5) 0.0250(5) 0.0337(6) -0.0036(4) 0.0033(4) 0.0044(4)
N2 0.0251(5) 0.0279(5) 0.0267(5) 0.0009(4) 0.0026(4) 0.0089(4)
N5 0.0254(5) 0.0263(5) 0.0287(5) 0.0011(4) 0.0036(4) 0.0053(4)
N6 0.0338(6) 0.0308(6) 0.0373(6) 0.0102(5) 0.0025(5) 0.0075(5)
C8 0.0231(6) 0.0247(6) 0.0253(5) 0.0026(4) 0.0022(4) 0.0085(4)
C9 0.0234(6) 0.0242(6) 0.0284(6) 0.0017(5) 0.0017(5) 0.0064(5)
C7 0.0224(6) 0.0262(6) 0.0266(6) 0.0018(5) 0.0025(4) 0.0079(4)
C22 0.0232(6) 0.0259(6) 0.0252(6) 0.0006(5) 0.0018(4) 0.0027(4)
C13 0.0261(6) 0.0263(6) 0.0271(6) 0.0012(5) 0.0013(5) 0.0057(5)
C1 0.0292(6) 0.0273(6) 0.0229(5) 0.0024(5) 0.0043(5) 0.0092(5)
C14 0.0217(5) 0.0289(6) 0.0314(6) 0.0011(5) 0.0031(5) 0.0058(5)
C23 0.0271(6) 0.0291(6) 0.0275(6) 0.0019(5) 0.0033(5) 0.0058(5)
C12 0.0230(6) 0.0312(6) 0.0310(6) 0.0040(5) 0.0007(5) 0.0035(5)
C15 0.0289(6) 0.0229(6) 0.0284(6) -0.0019(5) 0.0073(5) 0.0040(5)
C21 0.0237(6) 0.0267(6) 0.0293(6) 0.0006(5) 0.0026(5) 0.0053(5)
C27 0.0284(6) 0.0281(6) 0.0291(6) 0.0035(5) -0.0002(5) 0.0026(5)
C2 0.0287(6) 0.0315(6) 0.0255(6) 0.0004(5) 0.0029(5) 0.0084(5)
C10 0.0273(6) 0.0281(6) 0.0309(6) 0.0006(5) 0.0038(5) 0.0103(5)
C11 0.0232(6) 0.0348(7) 0.0315(6) 0.0039(5) 0.0051(5) 0.0098(5)
C16 0.0285(6) 0.0278(6) 0.0324(6) -0.0014(5) 0.0055(5) 0.0041(5)
C28 0.0284(6) 0.0334(7) 0.0356(7) 0.0051(5) 0.0026(5) 0.0098(5)
C3 0.0319(7) 0.0424(8) 0.0276(6) 0.0018(5) 0.0059(5) 0.0144(6)
C6 0.0320(7) 0.0308(7) 0.0296(6) 0.0022(5) 0.0072(5) 0.0042(5)
C24 0.0271(6) 0.0397(7) 0.0338(7) 0.0023(6) 0.0041(5) 0.0101(5)
C20 0.0318(6) 0.0287(6) 0.0349(7) 0.0004(5) 0.0059(5) 0.0078(5)
C26 0.0304(7) 0.0365(7) 0.0328(7) 0.0089(5) 0.0031(5) 0.0004(5)
C5 0.0483(8) 0.0297(7) 0.0340(7) -0.0041(5) 0.0074(6) 0.0060(6)
C25 0.0259(6) 0.0458(8) 0.0353(7) 0.0052(6) 0.0075(5) 0.0031(6)
C17 0.0330(7) 0.0300(7) 0.0408(7) -0.0046(6) 0.0114(6) -0.0003(5)
C19 0.0522(9) 0.0305(7) 0.0354(7) 0.0076(6) 0.0101(6) 0.0130(6)
C4 0.0472(8) 0.0386(8) 0.0321(7) -0.0029(6) 0.0113(6) 0.0175(6)
C18 0.0452(8) 0.0284(7) 0.0413(8) 0.0028(6) 0.0190(6) 0.0040(6)

loop_
_atom_type_symbol
_atom_type_description
_atom_type_scat_dispersion_real
_atom_type_scat_dispersion_imag
_atom_type_scat_source
C C 0.0181 0.0091 'International Tables Vol C Tables 4.2.6.8 and 6.1.1.4'
H H 0.0000 0.0000 'International Tables Vol C Tables 4.2.6.8 and 6.1.1.4'
F F 0.0727 0.0534 'International Tables Vol C Tables 4.2.6.8 and 6.1.1.4'
N N 0.0311 0.0180 'International Tables Vol C Tables 4.2.6.8 and 6.1.1.4'

loop_
_exptl_crystal_face_index_h
_exptl_crystal_face_index_k
_exptl_crystal_face_index_l
_exptl_crystal_face_perp_dist
3 -5 5 0.1115
-1 7 -1 0.0594
-3 -3 -6 0.1007
1 6 3 0.0612
-4 -1 3 0.0720
3 3 -5 0.0624
-1 5 -6 0.0779
-3 1 7 0.0526
2 1 -8 0.0692
4 -3 -3 0.1206
-4 3 4 0.0448
1 -1 -9 0.0773
-1 3 -8 0.0732
-3 5 4 0.0295
-1 1 9 0.0685
3 -4 -6 0.0944
-2 -2 -7 0.0902
2 -7 -1 0.1209
-3 -5 -1 0.1033

loop_
_geom_angle_atom_site_label_1
_geom_angle_atom_site_label_2
_geom_angle_atom_site_label_3
_geom_angle
N5 N4 C15 112.82(11)
N2 N1 C1 112.08(10)
C14 N3 C9 109.26(10)
N1 N2 C7 114.71(10)
N4 N5 C21 114.54(11)
C28 N6 C27 109.71(12)
C9 C8 C7 105.93(10)
C13 C8 C9 119.12(11)
C13 C8 C7 134.94(11)
N3 C9 C8 108.06(10)
N3 C9 C10 129.41(12)
C10 C9 C8 122.53(12)
N2 C7 C8 132.61(11)
C14 C7 N2 120.52(11)
C14 C7 C8 106.80(10)
C23 C22 C21 135.36(12)
C23 C22 C27 119.15(12)
C27 C22 C21 105.32(12)
C12 C13 C8 118.55(12)
C2 C1 N1 124.49(12)
C6 C1 N1 117.96(11)
C6 C1 C2 117.54(12)
N3 C14 C7 109.94(11)
C24 C23 C22 118.81(13)
C13 C12 C11 121.31(12)
C16 C15 N4 124.61(13)
C20 C15 N4 117.63(12)
C20 C15 C16 117.70(12)
N5 C21 C22 131.85(12)
N5 C21 C28 120.93(12)
C28 C21 C22 107.12(12)
N6 C27 C22 108.28(11)
N6 C27 C26 129.45(13)
C26 C27 C22 122.19(13)
C3 C2 C1 120.99(13)
C11 C10 C9 117.03(12)
C10 C11 C12 121.43(12)
C17 C16 C15 120.62(14)
N6 C28 C21 109.54(12)
C2 C3 C4 119.91(13)
F1 C6 C1 119.08(12)
F1 C6 C5 118.45(13)
C5 C6 C1 122.47(13)
C23 C24 C25 121.19(14)
F2 C20 C15 118.33(12)
F2 C20 C19 119.11(14)
C19 C20 C15 122.55(14)
C25 C26 C27 117.43(13)
C6 C5 C4 118.78(13)
C26 C25 C24 121.23(13)
C16 C17 C18 120.12(14)
C20 C19 C18 118.69(15)
C5 C4 C3 120.31(13)
C17 C18 C19 120.30(13)

loop_
_geom_bond_atom_site_label_1
_geom_bond_atom_site_label_2
_geom_bond_distance
F1 C6 1.3538(16)
F2 C20 1.3542(17)
N4 N5 1.2689(17)
N4 C15 1.4247(16)
N1 N2 1.2668(16)
N1 C1 1.4264(15)
N3 C9 1.3824(16)
N3 C14 1.3551(16)
N2 C7 1.3852(16)
N5 C21 1.3800(17)
N6 C27 1.3780(19)
N6 C28 1.3493(18)
C8 C9 1.4125(17)
C8 C7 1.4454(16)
C8 C13 1.3994(17)
C9 C10 1.3962(17)
C7 C14 1.3794(18)
C22 C23 1.3941(19)
C22 C21 1.4502(17)
C22 C27 1.4125(18)
C13 C12 1.3853(18)
C1 C2 1.4005(18)
C1 C6 1.3933(19)
C23 C24 1.3835(18)
C12 C11 1.4043(19)
C15 C16 1.4009(19)
C15 C20 1.388(2)
C21 C28 1.381(2)
C27 C26 1.3931(19)
C2 C3 1.3839(18)
C10 C11 1.3818(19)
C16 C17 1.3839(19)
C3 C4 1.392(2)
C6 C5 1.3813(19)
C24 C25 1.402(2)
C20 C19 1.380(2)
C26 C25 1.380(2)
C5 C4 1.390(2)
C17 C18 1.387(2)
C19 C18 1.389(2)

loop_
_exptl_oxdiff_crystal_face_indexfrac_h
_exptl_oxdiff_crystal_face_indexfrac_k
_exptl_oxdiff_crystal_face_indexfrac_l
_exptl_oxdiff_crystal_face_x
_exptl_oxdiff_crystal_face_y
_exptl_oxdiff_crystal_face_z
2.9912 -5.0052 5.0027 -0.0085 0.0076 -1.0069
-0.9948 7.0044 -1.0019 -0.1283 -0.6522 0.7254
-2.9945 -2.9988 -6.0012 0.2051 0.9668 0.4222
1.0001 6.0018 2.9997 -0.2238 -0.9441 0.2030
-3.9954 -1.0051 3.0028 -0.7224 0.5611 0.1670
2.9986 3.0072 -5.0040 0.7496 -0.5915 0.2147
-0.9939 5.0070 -6.0037 0.3331 -0.2465 0.8543
-2.9975 0.9936 7.0039 -0.9780 0.0531 -0.0092
2.0003 1.0078 -8.0046 0.9184 -0.1176 0.3330
3.9935 -2.9973 -3.0019 0.7773 -0.0910 -0.4883
-3.9939 2.9965 4.0023 -0.8641 0.0569 0.4304
1.0013 -0.9931 -9.0043 0.9137 0.2881 0.3355
-0.9941 3.0074 -8.0042 0.5342 0.0568 0.8094
-2.9945 4.9983 4.0016 -0.7726 -0.3147 0.4858
-1.0013 0.9931 9.0043 -0.9137 -0.2881 -0.3355
2.9957 -3.9961 -6.0027 0.9325 0.2654 -0.2896
-1.9952 -1.9969 -7.0022 0.3971 0.7469 0.4552
1.9940 -7.0023 -0.9994 0.4208 0.5839 -0.7149
-2.9973 -5.0038 -0.9984 -0.2014 1.0313 -0.0279
